data_4501086
loop_
_publ_author_name
'Roy, Sandipan'
'Biradha, Kumar'

_publ_section_title
;
 Two-Component Supramolecular Organic Hosts as Colorimetric Indicators for
 Aromatic Guests: Visual Molecular Recognition via Cation&#x2212;\p
 Interactions
;
_journal_issue 9
_journal_name_full 'Crystal Growth &amp; Design'
_journal_page_first 4120
_journal_paper_doi 10.1021/cg200690c
_journal_volume 11
_journal_year 2011
_chemical_formula_sum 'C58 H38 N2 O16'
_chemical_formula_weight 1018.90
_chemical_name_systematic
; 
 ? 
;
_space_group_IT_number 14
_symmetry_cell_setting monoclinic
_symmetry_space_group_name_Hall '-P 2yn'
_symmetry_space_group_name_H-M 'P 1 21/n 1'
_atom_sites_solution_hydrogens geom
_atom_sites_solution_primary direct
_atom_sites_solution_secondary difmap
_audit_creation_method SHELXL-97
_cell_angle_alpha 90.00
_cell_angle_beta 90.402(6)
_cell_angle_gamma 90.00
_cell_formula_units_Z 2
_cell_length_a 13.799(3)
_cell_length_b 8.2058(16)
_cell_length_c 20.873(4)
_cell_measurement_reflns_used 4042
_cell_measurement_temperature 293(2)
_cell_measurement_theta_max 25.00
_cell_measurement_theta_min 1.76
_cell_volume 2363.4(8)
_computing_structure_refinement 'SHELXL-97 (Sheldrick, 1997)'
_computing_structure_solution 'SHELXS-97 (Sheldrick, 1990)'
_diffrn_ambient_temperature 293(2)
_diffrn_measured_fraction_theta_full 0.970
_diffrn_measured_fraction_theta_max 0.970
_diffrn_measurement_device_type 'Bruker CCD APEX 2'
_diffrn_measurement_method hemisphere
_diffrn_radiation_monochromator graphite
_diffrn_radiation_source 'fine-focus sealed tube'
_diffrn_radiation_type MoK\a
_diffrn_radiation_wavelength 0.71073
_diffrn_reflns_av_R_equivalents 0.1685
_diffrn_reflns_av_sigmaI/netI 0.1001
_diffrn_reflns_limit_h_max 16
_diffrn_reflns_limit_h_min -16
_diffrn_reflns_limit_k_max 9
_diffrn_reflns_limit_k_min -9
_diffrn_reflns_limit_l_max 24
_diffrn_reflns_limit_l_min -24
_diffrn_reflns_number 26070
_diffrn_reflns_theta_full 25.00
_diffrn_reflns_theta_max 25.00
_diffrn_reflns_theta_min 1.76
_exptl_absorpt_coefficient_mu 0.106
_exptl_absorpt_correction_T_max 0.988
_exptl_absorpt_correction_T_min 0.984
_exptl_absorpt_correction_type empirical
_exptl_absorpt_process_details sadabs
_exptl_crystal_colour 'dark red'
_exptl_crystal_density_diffrn 1.432
_exptl_crystal_density_meas ?
_exptl_crystal_density_method 'not measured'
_exptl_crystal_description block
_exptl_crystal_F_000 1056
_exptl_crystal_size_max 0.18
_exptl_crystal_size_mid 0.13
_exptl_crystal_size_min 0.11
_refine_diff_density_max 0.445
_refine_diff_density_min -0.357
_refine_diff_density_rms 0.055
_refine_ls_extinction_method none
_refine_ls_goodness_of_fit_ref 0.803
_refine_ls_hydrogen_treatment mixed
_refine_ls_matrix_type full
_refine_ls_number_parameters 343
_refine_ls_number_reflns 4042
_refine_ls_number_restraints 0
_refine_ls_restrained_S_all 0.803
_refine_ls_R_factor_all 0.1898
_refine_ls_R_factor_gt 0.0758
_refine_ls_shift/su_max 0.091
_refine_ls_shift/su_mean 0.007
_refine_ls_structure_factor_coef Fsqd
_refine_ls_weighting_details 'calc w=1/[\s^2^(Fo^2^)+(0.0914P)^2^+6.1987P] where P=(Fo^2^+2Fc^2^)/3'
_refine_ls_weighting_scheme calc
_refine_ls_wR_factor_gt 0.1672
_refine_ls_wR_factor_ref 0.2153
_reflns_number_gt 1791
_reflns_number_total 4042
_reflns_threshold_expression >2sigma(I)
_cod_data_source_file cg200690c_si_002.cif
_cod_data_source_block 6
_cod_depositor_comments
;
The following automatic conversions were performed:

'_symmetry_cell_setting' value 'Monoclinic' changed to 'monoclinic'
according to /home/saulius/struct/CIF-dictionaries/cif_core.dic
dictionary named 'cif_core.dic' version 2.4.1 from 2010-06-29.

Automatic conversion script
Id: cif_fix_values 1715 2011-07-08 13:25:40Z adriana 

The following automatic conversions were performed:

'_exptl_crystal_density_meas' value 'not measured' was changed to '?'
- the value is perceived as not measured.

Automatic conversion script
Id: cif_fix_values 3008 2015-01-20 13:52:24Z robertas 
;
_cod_original_sg_symbol_H-M P21/n
_cod_database_code 4501086

loop_
_symmetry_equiv_pos_as_xyz
'x, y, z'
'-x+1/2, y+1/2, -z+1/2'
'-x, -y, -z'
'x-1/2, -y-1/2, z-1/2'

loop_
_atom_site_label
_atom_site_type_symbol
_atom_site_fract_x
_atom_site_fract_y
_atom_site_fract_z
_atom_site_U_iso_or_equiv
_atom_site_adp_type
_atom_site_occupancy
_atom_site_symmetry_multiplicity
_atom_site_calc_flag
_atom_site_refinement_flags
O11 O 1.1923(3) 0.1722(7) 0.1597(2) 0.112(2) Uani 1 1 d .
O12 O 1.1847(3) 0.0892(6) 0.2581(2) 0.0909(16) Uani 1 1 d .
H12O H 1.251(4) 0.103(6) 0.256(2) 0.050 Uiso 1 1 d .
O13 O 0.8413(3) 0.5517(5) 0.1559(2) 0.0668(11) Uani 1 1 d .
H13O H 0.891(3) 0.559(6) 0.189(2) 0.050 Uiso 1 1 d .
O14 O 0.7664(3) 0.3598(5) 0.1006(2) 0.0770(12) Uani 1 1 d .
O21 O 0.9679(2) 0.5956(4) 0.24505(16) 0.0551(10) Uani 1 1 d .
O22 O 1.1259(2) 0.6159(5) 0.26247(16) 0.0641(11) Uani 1 1 d .
O23 O 0.9809(3) 0.1035(5) 0.06298(19) 0.0913(16) Uani 1 1 d .
O24 O 1.0687(3) 0.1793(5) -0.01801(19) 0.0850(15) Uani 1 1 d .
H24O H 1.045(3) 0.092(6) -0.036(2) 0.050 Uiso 1 1 d .
C11 C 0.9881(3) 0.2719(5) 0.1729(2) 0.0332(10) Uani 1 1 d .
C12 C 0.8871(3) 0.2725(6) 0.1745(2) 0.0410(12) Uani 1 1 d .
C13 C 0.8375(4) 0.1505(7) 0.2075(3) 0.0637(16) Uani 1 1 d .
H13 H 0.7701 0.1506 0.2076 0.076 Uiso 1 1 calc R
C14 C 0.8867(4) 0.0314(8) 0.2395(3) 0.0740(18) Uani 1 1 d .
H14 H 0.8531 -0.0504 0.2607 0.089 Uiso 1 1 calc R
C15 C 0.9868(4) 0.0330(7) 0.2402(3) 0.0583(15) Uani 1 1 d .
H15 H 1.0203 -0.0458 0.2635 0.070 Uiso 1 1 calc R
C16 C 1.0381(3) 0.1507(6) 0.2067(2) 0.0396(11) Uani 1 1 d .
C17 C 0.8268(4) 0.3977(7) 0.1407(3) 0.0519(14) Uani 1 1 d .
C18 C 1.1453(4) 0.1424(6) 0.2055(3) 0.0513(14) Uani 1 1 d .
C21 C 1.0407(3) 0.3938(5) 0.1318(2) 0.0333(10) Uani 1 1 d .
C22 C 1.0629(3) 0.3593(6) 0.0679(2) 0.0368(11) Uani 1 1 d .
C23 C 1.1139(3) 0.4710(6) 0.0312(2) 0.0434(12) Uani 1 1 d .
H23 H 1.1273 0.4476 -0.0115 0.052 Uiso 1 1 calc R
C24 C 1.1447(4) 0.6153(6) 0.0573(2) 0.0515(13) Uani 1 1 d .
H24 H 1.1779 0.6904 0.0323 0.062 Uiso 1 1 calc R
C25 C 1.1260(4) 0.6487(6) 0.1209(3) 0.0523(14) Uani 1 1 d .
H25 H 1.1483 0.7455 0.1390 0.063 Uiso 1 1 calc R
C26 C 1.0743(3) 0.5388(6) 0.1582(2) 0.0375(11) Uani 1 1 d .
C27 C 1.0352(4) 0.2011(6) 0.0383(2) 0.0454(12) Uani 1 1 d .
C28 C 1.0554(4) 0.5854(6) 0.2269(2) 0.0421(12) Uani 1 1 d .
N1A N 0.4146(4) 0.2725(5) 0.1288(2) 0.0525(12) Uani 1 1 d .
H11N H 0.386(3) 0.220(6) 0.156(2) 0.050 Uiso 1 1 d .
C1A C 0.5086(4) 0.2801(6) 0.1184(2) 0.0512(13) Uani 1 1 d .
H1A H 0.5511 0.2243 0.1452 0.061 Uiso 1 1 calc R
C2A C 0.5439(4) 0.3693(6) 0.0686(2) 0.0473(13) Uani 1 1 d .
H2A H 0.6105 0.3750 0.0623 0.057 Uiso 1 1 calc R
C3A C 0.4815(3) 0.4517(5) 0.0273(2) 0.0355(11) Uani 1 1 d .
C4A C 0.3837(4) 0.4374(7) 0.0394(3) 0.0619(16) Uani 1 1 d .
H4A H 0.3392 0.4896 0.0128 0.074 Uiso 1 1 calc R
C5A C 0.3516(4) 0.3480(7) 0.0898(3) 0.0687(17) Uani 1 1 d .
H5A H 0.2855 0.3392 0.0973 0.082 Uiso 1 1 calc R
C101 C 0.6914(4) 0.8979(9) 0.0622(5) 0.233(10) Uani 1 1 d G
H101 H 0.7584 0.9026 0.0580 0.279 Uiso 1 1 calc R
C102 C 0.6320(4) 0.9714(7) 0.0165(3) 0.124(4) Uani 1 1 d G
C103 C 0.5318(4) 0.9644(5) 0.0227(2) 0.0639(16) Uani 1 1 d G
C104 C 0.4911(4) 0.8839(6) 0.0745(3) 0.112(3) Uani 1 1 d G
C105 C 0.5504(8) 0.8103(7) 0.1202(2) 0.260(11) Uani 1 1 d G
H105 H 0.5232 0.7564 0.1548 0.311 Uiso 1 1 calc R
C106 C 0.6506(7) 0.8174(8) 0.1140(4) 0.315(16) Uani 1 1 d G
H106 H 0.6903 0.7682 0.1445 0.378 Uiso 1 1 calc R
C107 C 0.3765(10) 0.8844(11) 0.0797(5) 0.128(5) Uani 1 1 d .
H107 H 0.3435 0.8389 0.1140 0.153 Uiso 1 1 calc R
C108 C 0.3312(10) 0.9571(15) 0.0297(7) 0.182(7) Uani 1 1 d .
H108 H 0.2639 0.9530 0.0299 0.219 Uiso 1 1 calc R

loop_
_atom_site_aniso_label
_atom_site_aniso_U_11
_atom_site_aniso_U_22
_atom_site_aniso_U_33
_atom_site_aniso_U_23
_atom_site_aniso_U_13
_atom_site_aniso_U_12
O11 0.050(3) 0.195(6) 0.091(3) 0.085(4) 0.021(2) 0.022(3)
O12 0.044(2) 0.153(5) 0.076(3) 0.058(3) 0.001(2) 0.002(3)
O13 0.054(2) 0.064(3) 0.082(3) -0.005(2) -0.017(2) 0.005(2)
O14 0.052(2) 0.099(3) 0.079(3) -0.003(3) -0.019(2) -0.005(2)
O21 0.047(2) 0.067(2) 0.051(2) -0.0183(18) 0.0048(17) -0.0046(18)
O22 0.046(2) 0.095(3) 0.051(2) -0.031(2) 0.0004(17) -0.008(2)
O23 0.128(4) 0.078(3) 0.068(3) -0.035(2) 0.044(3) -0.056(3)
O24 0.122(4) 0.074(3) 0.060(3) -0.037(2) 0.040(3) -0.040(3)
C11 0.038(3) 0.034(3) 0.028(2) -0.008(2) -0.0019(19) -0.006(2)
C12 0.040(3) 0.050(3) 0.033(3) -0.004(2) 0.004(2) -0.013(2)
C13 0.037(3) 0.082(4) 0.073(4) 0.009(3) 0.012(3) -0.007(3)
C14 0.063(4) 0.079(4) 0.081(4) 0.029(4) 0.009(3) -0.025(3)
C15 0.059(4) 0.053(3) 0.063(4) 0.015(3) 0.012(3) -0.002(3)
C16 0.041(3) 0.041(3) 0.037(3) 0.006(2) 0.005(2) -0.003(2)
C17 0.033(3) 0.070(4) 0.053(3) 0.010(3) -0.001(2) -0.008(3)
C18 0.042(3) 0.056(3) 0.055(3) 0.020(3) 0.000(3) 0.008(3)
C21 0.029(2) 0.035(3) 0.035(3) 0.003(2) -0.0038(19) 0.002(2)
C22 0.033(2) 0.045(3) 0.032(3) 0.006(2) -0.001(2) 0.007(2)
C23 0.042(3) 0.051(3) 0.037(3) 0.001(2) 0.001(2) -0.003(2)
C24 0.053(3) 0.052(3) 0.049(3) 0.010(3) 0.007(3) -0.009(3)
C25 0.051(3) 0.041(3) 0.065(4) -0.012(3) 0.005(3) -0.016(2)
C26 0.038(3) 0.042(3) 0.032(2) -0.005(2) 0.000(2) -0.004(2)
C27 0.055(3) 0.044(3) 0.038(3) -0.010(2) 0.007(2) -0.002(3)
C28 0.047(3) 0.036(3) 0.044(3) -0.007(2) 0.001(2) -0.003(2)
N1A 0.076(4) 0.041(3) 0.040(3) 0.006(2) 0.011(2) -0.009(2)
C1A 0.054(3) 0.058(4) 0.042(3) 0.009(3) -0.002(2) 0.002(3)
C2A 0.048(3) 0.050(3) 0.043(3) 0.000(3) -0.001(2) -0.008(3)
C3A 0.036(3) 0.030(3) 0.040(3) -0.002(2) 0.000(2) -0.001(2)
C4A 0.038(3) 0.071(4) 0.077(4) 0.030(3) 0.007(3) 0.005(3)
C5A 0.055(4) 0.077(4) 0.074(4) 0.029(4) 0.020(3) 0.000(3)
C101 0.229(13) 0.129(10) 0.34(2) -0.106(14) -0.197(15) 0.110(10)
C102 0.066(5) 0.084(6) 0.221(12) -0.072(7) 0.015(6) 0.002(5)
C103 0.081(5) 0.037(3) 0.073(4) -0.015(3) 0.007(3) -0.005(3)
C104 0.226(11) 0.038(4) 0.072(5) -0.005(4) -0.024(6) 0.007(5)
C105 0.63(3) 0.066(7) 0.079(7) -0.021(5) -0.061(12) -0.017(12)
C106 0.37(3) 0.177(17) 0.39(3) -0.105(19) -0.28(2) 0.112(17)
C107 0.214(12) 0.073(6) 0.097(7) -0.020(5) 0.099(8) -0.060(7)
C108 0.199(14) 0.140(11) 0.210(14) -0.092(10) 0.135(13) -0.100(10)

loop_
_atom_type_symbol
_atom_type_description
_atom_type_scat_dispersion_real
_atom_type_scat_dispersion_imag
_atom_type_scat_source
C C 0.0033 0.0016 'International Tables Vol C Tables 4.2.6.8 and 6.1.1.4'
H H 0.0000 0.0000 'International Tables Vol C Tables 4.2.6.8 and 6.1.1.4'
N N 0.0061 0.0033 'International Tables Vol C Tables 4.2.6.8 and 6.1.1.4'
O O 0.0106 0.0060 'International Tables Vol C Tables 4.2.6.8 and 6.1.1.4'

loop_
_geom_angle_atom_site_label_1
_geom_angle_atom_site_label_2
_geom_angle_atom_site_label_3
_geom_angle
_geom_angle_site_symmetry_1
_geom_angle_site_symmetry_3
C12 C11 C16 118.7(4) . .
C12 C11 C21 119.8(4) . .
C16 C11 C21 121.4(4) . .
C13 C12 C11 120.2(5) . .
C13 C12 C17 116.9(4) . .
C11 C12 C17 122.9(4) . .
C14 C13 C12 120.7(5) . .
C13 C14 C15 119.6(5) . .
C14 C15 C16 120.9(5) . .
C15 C16 C11 119.8(4) . .
C15 C16 C18 119.3(5) . .
C11 C16 C18 120.9(4) . .
O14 C17 O13 120.9(5) . .
O14 C17 C12 121.6(5) . .
O13 C17 C12 117.5(5) . .
O11 C18 O12 121.6(5) . .
O11 C18 C16 123.8(5) . .
O12 C18 C16 114.4(4) . .
C26 C21 C22 118.5(4) . .
C26 C21 C11 120.2(4) . .
C22 C21 C11 121.2(4) . .
C23 C22 C21 120.5(4) . .
C23 C22 C27 118.4(4) . .
C21 C22 C27 121.1(4) . .
C24 C23 C22 120.5(4) . .
C23 C24 C25 119.7(5) . .
C24 C25 C26 120.6(4) . .
C21 C26 C25 120.2(4) . .
C21 C26 C28 122.4(4) . .
C25 C26 C28 117.4(4) . .
O23 C27 O24 121.8(5) . .
O23 C27 C22 123.8(4) . .
O24 C27 C22 114.3(5) . .
O22 C28 O21 123.4(4) . .
O22 C28 C26 118.5(4) . .
O21 C28 C26 118.1(4) . .
C1A N1A C5A 120.9(5) . .
N1A C1A C2A 120.6(5) . .
C1A C2A C3A 120.7(5) . .
C4A C3A C2A 116.5(4) . .
C4A C3A C3A 121.9(5) . 3_665
C2A C3A C3A 121.5(5) . 3_665
C5A C4A C3A 120.8(5) . .
N1A C5A C4A 120.4(5) . .
C102 C101 C106 120.0 . .
C108 C102 C103 120.3(9) 3_675 .
C108 C102 C101 119.7(9) 3_675 .
C103 C102 C101 120.0 . .
C102 C103 C104 120.0 . .
C102 C103 C103 122.3(8) . 3_675
C104 C103 C103 117.7(8) . 3_675
C105 C104 C103 120.0 . .
C105 C104 C107 122.5(5) . .
C103 C104 C107 117.5(5) . .
C104 C105 C106 120.0 . .
C105 C106 C101 120.0 . .
C108 C107 C104 113.8(8) . .
C102 C108 C107 128.3(13) 3_675 .

loop_
_geom_bond_atom_site_label_1
_geom_bond_atom_site_label_2
_geom_bond_distance
_geom_bond_site_symmetry_2
O11 C18 1.184(6) .
O12 C18 1.298(6) .
O13 C17 1.317(6) .
O14 C17 1.216(6) .
O21 C28 1.270(5) .
O22 C28 1.245(5) .
O23 C27 1.215(6) .
O24 C27 1.278(6) .
C11 C12 1.395(6) .
C11 C16 1.399(6) .
C11 C21 1.507(6) .
C12 C13 1.396(7) .
C12 C17 1.496(7) .
C13 C14 1.363(8) .
C14 C15 1.381(7) .
C15 C16 1.390(6) .
C16 C18 1.481(6) .
C21 C26 1.390(6) .
C21 C22 1.398(6) .
C22 C23 1.390(6) .
C22 C27 1.487(6) .
C23 C24 1.369(7) .
C24 C25 1.382(7) .
C25 C26 1.392(6) .
C26 C28 1.509(6) .
N1A C1A 1.318(6) .
N1A C5A 1.337(7) .
C1A C2A 1.364(7) .
C2A C3A 1.390(6) .
C3A C4A 1.380(6) .
C3A C3A 1.481(8) 3_665
C4A C5A 1.359(7) .
C101 C102 1.3900 .
C101 C106 1.3900 .
C102 C108 1.240(12) 3_675
C102 C103 1.3900 .
C103 C104 1.3900 .
C103 C103 1.414(8) 3_675
C104 C105 1.3900 .
C104 C107 1.585(13) .
C105 C106 1.3900 .
C107 C108 1.353(17) .
C108 C102 1.24(2) 3_675
